data_9012072
loop_
_publ_author_name
'Effenberger, E.'

_publ_section_title
;
 Kristallstruktur und infrarot-absorptionsspektrum von synthetischem
 monohydrocalcit, CaCO3*H2O
 Substructure
;
_journal_name_full 'Monatshefte fur Chemie'
_journal_page_first 899
_journal_page_last 909
_journal_paper_doi 10.1007/BF00905061
_journal_volume 112
_journal_year 1981
_chemical_formula_sum 'C H2 Ca O4'
_chemical_name_mineral Monohydrocalcite
_space_group_IT_number 152
_symmetry_space_group_name_Hall 'P 31 2"'
_symmetry_space_group_name_H-M 'P 31 2 1'
_cell_angle_alpha 90
_cell_angle_beta 90
_cell_angle_gamma 120
_cell_formula_units_Z 3
_cell_length_a 6.0931
_cell_length_b 6.0931
_cell_length_c 7.5446
_cell_volume 242.574
_database_code_amcsd 0014665
_exptl_crystal_density_diffrn 2.425
_cod_original_formula_sum 'Ca C O4 H2'
_cod_database_code 9012072

loop_
_space_group_symop_operation_xyz
x,y,z
y,x,-z
-y,x-y,1/3+z
-x,-x+y,1/3-z
-x+y,-x,2/3+z
x-y,-y,2/3-z

loop_
_atom_site_aniso_label
_atom_site_aniso_U_11
_atom_site_aniso_U_22
_atom_site_aniso_U_33
_atom_site_aniso_U_12
_atom_site_aniso_U_13
_atom_site_aniso_U_23
Ca 0.01721 0.01270 0.02393 0.01270 -0.00020 -0.00040
O1 0.01411 0.01693 0.02884 0.00846 0.00403 0.00403
O2 0.00846 0.03950 0.02884 0.01270 -0.00807 -0.01613
Ow 0.02962 0.01834 0.02884 0.01834 0.00807 0.01613

loop_
_atom_site_label
_atom_site_fract_x
_atom_site_fract_y
_atom_site_fract_z
_atom_site_occupancy
_atom_site_U_iso_or_equiv
_atom_site_type_symbol
_atom_site_attached_hydrogens
Ca 0.27690 0.00000 0.33333 1.00000 0.01558 Ca 0
C 0.71880 -0.02610 0.36360 0.50000 0.01431 C 0
O1 0.45600 0.27440 0.06960 1.00000 0.02026 O 0
O2 0.06910 -0.05040 0.78560 0.50000 0.02482 O 0
Ow 0.60270 0.00000 0.83333 1.00000 0.02229 O 0
H 0.55200 0.09500 0.91600 1.00000 ? H 0

loop_
_cod_changelog_entry_id
_cod_changelog_entry_author
_cod_changelog_entry_date
_cod_changelog_entry_text
1
;cod-tools version 3.8.0
Id: cif_guess_AMCSD_atom_types 9581 2023-05-17 12:35:41Z saulius
;
2023-05-18T08:44:22+03:00
;Derived atom types and hydrogen counts
from atom names that follow the AMCSD naming convention
(Wat == water, O-H == hydroxyl).
;

loop_
_cod_related_entry_id
_cod_related_entry_database
_cod_related_entry_code
1 AMCSD 0014665
